data_7130264
loop_
_publ_author_name
'Zhang, Guoqi'

_publ_section_title
;
 Giant N-heterocyclic carbene-containing macrocycles for cobalt-catalysed
 hydroboration of alkynes
;
_journal_name_full 'Chemical Communications'
_journal_paper_doi 10.1039/D2CC02815H
_journal_year 2022
_chemical_formula_moiety '(C78 H66 N10), 4(F6 P), 2(C2 H3 N)'
_chemical_formula_sum 'C84 H75 F24 N13 P4'
_chemical_formula_weight 1846.45
_space_group_crystal_system triclinic
_space_group_IT_number 2
_space_group_name_Hall '-P 1'
_space_group_name_H-M_alt 'P -1'
_atom_sites_solution_hydrogens geom
_audit_creation_method SHELXL-2018/3
_audit_update_record
;
2022-06-18 deposited with the CCDC.	2022-06-22 downloaded from the CCDC.
;
_cell_angle_alpha 82.9900(18)
_cell_angle_beta 87.0124(19)
_cell_angle_gamma 85.1082(17)
_cell_formula_units_Z 1
_cell_length_a 8.9230(3)
_cell_length_b 12.4296(3)
_cell_length_c 18.4932(6)
_cell_measurement_reflns_used 6982
_cell_measurement_temperature 100(2)
_cell_measurement_theta_max 67.08
_cell_measurement_theta_min 2.41
_cell_volume 2026.52(11)
_computing_cell_refinement 'SAINT (8.38a) (Bruker, 2017)'
_computing_data_collection 'Apex3 (2016.9) (Bruker, 2016)'
_computing_data_reduction 'SAINT (8.38a) (Bruker, 2017)'
_computing_molecular_graphics 'Bruker SHELXTL'
_computing_publication_material 'Bruker SHELXTL'
_computing_structure_refinement 'SHELXL-2018/3 (Sheldrick, 2018)'
_computing_structure_solution 'SHELXT (Sheldrick, 2014)'
_diffrn_ambient_temperature 100(2)
_diffrn_measured_fraction_theta_full 0.698
_diffrn_measured_fraction_theta_max 0.691
_diffrn_measurement_device_type 'Bruker Photon100 CMOS'
_diffrn_measurement_method '\f and \w scans'
_diffrn_radiation_type CuK\a
_diffrn_radiation_wavelength 1.54178
_diffrn_reflns_av_R_equivalents 0.0316
_diffrn_reflns_av_unetI/netI 0.0651
_diffrn_reflns_Laue_measured_fraction_full 0.698
_diffrn_reflns_Laue_measured_fraction_max 0.691
_diffrn_reflns_limit_h_max 10
_diffrn_reflns_limit_h_min -8
_diffrn_reflns_limit_k_max 11
_diffrn_reflns_limit_k_min -14
_diffrn_reflns_limit_l_max 17
_diffrn_reflns_limit_l_min -20
_diffrn_reflns_number 8389
_diffrn_reflns_point_group_measured_fraction_full 0.698
_diffrn_reflns_point_group_measured_fraction_max 0.691
_diffrn_reflns_theta_full 67.679
_diffrn_reflns_theta_max 68.070
_diffrn_reflns_theta_min 2.409
_exptl_absorpt_coefficient_mu 1.842
_exptl_absorpt_correction_T_max 0.8850
_exptl_absorpt_correction_T_min 0.7892
_exptl_absorpt_correction_type multi-scan
_exptl_absorpt_process_details 'SADABS 2016/2 (Sheldrick, 2016)'
_exptl_crystal_colour Colorless
_exptl_crystal_density_diffrn 1.513
_exptl_crystal_description Rod
_exptl_crystal_F_000 946
_exptl_crystal_size_max 0.168
_exptl_crystal_size_mid 0.057
_exptl_crystal_size_min 0.047
_refine_diff_density_max 0.379
_refine_diff_density_min -0.262
_refine_diff_density_rms 0.054
_refine_ls_extinction_method none
_refine_ls_goodness_of_fit_ref 1.027
_refine_ls_hydrogen_treatment constr
_refine_ls_matrix_type full
_refine_ls_number_parameters 667
_refine_ls_number_reflns 5112
_refine_ls_number_restraints 111
_refine_ls_restrained_S_all 1.066
_refine_ls_R_factor_all 0.0997
_refine_ls_R_factor_gt 0.0555
_refine_ls_shift/su_max 0.000
_refine_ls_shift/su_mean 0.000
_refine_ls_structure_factor_coef Fsqd
_refine_ls_weighting_details 'w=1/[\s^2^(Fo^2^)+(0.0718P)^2^+1.3728P] where P=(Fo^2^+2Fc^2^)/3'
_refine_ls_weighting_scheme calc
_refine_ls_wR_factor_gt 0.1275
_refine_ls_wR_factor_ref 0.1461
_reflns_Friedel_coverage 0.000
_reflns_number_gt 3336
_reflns_number_total 5112
_reflns_threshold_expression 'I > 2\s(I)'
_cod_data_source_file d2cc02815h2.cif
_cod_data_source_block JF2587PT83FMI
_cod_depositor_comments
;
The following automatic conversions were performed:

data item '_exptl_absorpt_correction_type' value 'Multi-scan' was
changed to 'multi-scan' in accordance with the
/home/data/users/saulius/crontab/automatic-downloads/rss-feeds/RSC/lib/dictionaries/cif_core.dic
dictionary named 'cif_core.dic' version 2.4.2 last updated on
2011-04-26.

Automatic conversion script
Id: cif_fix_values 7556 2019-12-06 15:28:31Z antanas 
;
_cod_database_code 7130264
_shelx_shelxl_version_number 2018/3
_shelx_space_group_comment
; 
The symmetry employed for this shelxl refinement is uniquely defined 
by the following loop, which should always be used as a source of 
symmetry information in preference to the above space-group names. 
They are only intended as comments. 
;
_shelx_estimated_absorpt_t_min 0.747
_shelx_estimated_absorpt_t_max 0.918

loop_
_space_group_symop_operation_xyz
'x, y, z'
'-x, -y, -z'

loop_
_atom_site_label
_atom_site_type_symbol
_atom_site_fract_x
_atom_site_fract_y
_atom_site_fract_z
_atom_site_U_iso_or_equiv
_atom_site_adp_type
_atom_site_occupancy
_atom_site_site_symmetry_order
_atom_site_calc_flag
_atom_site_refinement_flags_posn
_atom_site_refinement_flags_adp
_atom_site_refinement_flags_occupancy
_atom_site_disorder_assembly
_atom_site_disorder_group
C1 C 0.3100(4) 0.4374(3) 0.4561(2) 0.0336(11) Uani 1 1 d . . . . .
N1 N 0.2223(4) 0.4782(3) 0.50936(17) 0.0343(9) Uani 1 1 d . . . . .
C2 C 0.3161(5) 0.3289(3) 0.4464(2) 0.0444(12) Uani 1 1 d . . . . .
H2 H 0.379429 0.302001 0.408587 0.053 Uiso 1 1 calc R U . . .
C3 C 0.2290(6) 0.2585(4) 0.4920(3) 0.0603(15) Uani 1 1 d . . . . .
C4 C 0.1363(5) 0.3031(4) 0.5447(3) 0.0525(14) Uani 1 1 d . . . . .
H4 H 0.072318 0.258487 0.575604 0.063 Uiso 1 1 calc R U . . .
C5 C 0.1363(5) 0.4117(3) 0.5527(2) 0.0363(11) Uani 1 1 d . . . . .
C6 C 0.263(2) 1.1406(12) 0.5012(6) 0.071(5) Uani 0.5 1 d . U P A -1
C7 C 0.156(3) 1.0698(14) 0.5347(6) 0.058(3) Uani 0.5 1 d . U P A -1
H7 H 0.062632 1.099308 0.553940 0.069 Uiso 0.5 1 calc R U P A -1
C8 C 0.187(3) 0.9568(13) 0.5396(7) 0.067(3) Uani 0.5 1 d . U P A -1
H8 H 0.116210 0.910049 0.563503 0.080 Uiso 0.5 1 calc R U P A -1
C9 C 0.3251(12) 0.9120(8) 0.5088(5) 0.056(3) Uani 0.5 1 d . . P A -1
H9 H 0.344127 0.835348 0.510420 0.067 Uiso 0.5 1 calc R U P A -1
C10 C 0.4289(12) 0.9783(8) 0.4772(5) 0.060(3) Uani 0.5 1 d . . P A -1
H10 H 0.520804 0.947459 0.457475 0.072 Uiso 0.5 1 calc R U P A -1
C11 C 0.4034(11) 1.0906(7) 0.4732(5) 0.058(3) Uani 0.5 1 d . . P A -1
H11 H 0.479067 1.135330 0.451874 0.069 Uiso 0.5 1 calc R U P A -1
C6B C 0.2181(19) 1.1400(8) 0.4694(5) 0.076(5) Uani 0.5 1 d G U P B -2
C7B C 0.190(3) 1.0601(11) 0.5268(4) 0.058(3) Uani 0.5 1 d G U P B -2
H7B H 0.171980 1.079219 0.574866 0.069 Uiso 0.5 1 calc R U P B -2
C8B C 0.188(2) 0.9524(9) 0.5139(6) 0.068(3) Uani 0.5 1 d G U P B -2
H8B H 0.169170 0.897860 0.553130 0.082 Uiso 0.5 1 calc R U P B -2
C9B C 0.2147(12) 0.9245(6) 0.4435(7) 0.106(5) Uani 0.5 1 d G . P B -2
H9B H 0.213599 0.850861 0.434724 0.128 Uiso 0.5 1 calc R U P B -2
C10B C 0.2428(10) 1.0043(6) 0.3861(5) 0.095(4) Uani 0.5 1 d G . P B -2
H10B H 0.260839 0.985219 0.338052 0.114 Uiso 0.5 1 calc R U P B -2
C11B C 0.2445(10) 1.1120(6) 0.3990(4) 0.066(3) Uani 0.5 1 d G . P B -2
H11B H 0.263650 1.166579 0.359786 0.079 Uiso 0.5 1 calc R U P B -2
C12 C 0.4033(4) 0.5149(3) 0.4110(2) 0.0304(10) Uani 1 1 d . . . . .
C13 C 0.3878(5) 0.6243(3) 0.4199(2) 0.0463(12) Uani 1 1 d . . . . .
H13 H 0.315838 0.648837 0.455219 0.056 Uiso 1 1 calc R U . . .
C14 C 0.4735(5) 0.6986(3) 0.3792(2) 0.0465(12) Uani 1 1 d . . . . .
H14 H 0.460021 0.773281 0.386223 0.056 Uiso 1 1 calc R U . . .
C15 C 0.5786(4) 0.6641(3) 0.3284(2) 0.0318(10) Uani 1 1 d . . . . .
N15 N 0.6718(4) 0.7403(2) 0.28709(17) 0.0325(9) Uani 1 1 d . . . . .
C16 C 0.5962(5) 0.5563(3) 0.3179(2) 0.0427(12) Uani 1 1 d . . . . .
H16 H 0.668485 0.532266 0.282586 0.051 Uiso 1 1 calc R U . . .
C17 C 0.5092(5) 0.4833(3) 0.3586(2) 0.0432(12) Uani 1 1 d . . . . .
H17 H 0.521951 0.408965 0.350579 0.052 Uiso 1 1 calc R U . . .
C18 C 0.7644(4) 0.7212(3) 0.2308(2) 0.0344(11) Uani 1 1 d . . . . .
H18 H 0.778998 0.654147 0.210614 0.041 Uiso 1 1 calc R U . . .
N18 N 0.8335(4) 0.8096(3) 0.20709(18) 0.0362(9) Uani 1 1 d . . . . .
C19 C 0.6829(5) 0.8467(3) 0.2993(2) 0.0465(12) Uani 1 1 d . . . . .
H19 H 0.628993 0.883261 0.335996 0.056 Uiso 1 1 calc R U . . .
C20 C 0.7841(5) 0.8893(3) 0.2495(2) 0.0527(14) Uani 1 1 d . . . . .
H20 H 0.815220 0.961143 0.244831 0.063 Uiso 1 1 calc R U . . .
C21 C 0.9445(5) 0.8181(3) 0.1443(2) 0.0455(12) Uani 1 1 d . . . . .
H21A H 0.899418 0.795458 0.101275 0.055 Uiso 1 1 calc R U . . .
H21B H 1.034110 0.767602 0.156052 0.055 Uiso 1 1 calc R U . . .
C22 C 0.9925(5) 0.9308(3) 0.1256(2) 0.0338(11) Uani 1 1 d . . . . .
C23 C 0.8991(5) 1.0118(4) 0.0889(2) 0.0385(12) Uani 1 1 d . . . . .
C24 C 0.9530(6) 1.1130(4) 0.0697(2) 0.0451(12) Uani 1 1 d . . . . .
H24 H 0.889481 1.169350 0.044931 0.054 Uiso 1 1 calc R U . . .
C25 C 1.0957(6) 1.1345(4) 0.0854(2) 0.0420(12) Uani 1 1 d . . . . .
C26 C 1.1913(5) 1.0551(4) 0.1232(3) 0.0514(13) Uani 1 1 d . . . . .
C27 C 1.1351(5) 0.9527(4) 0.1425(3) 0.0476(13) Uani 1 1 d . . . . .
H27 H 1.197446 0.896444 0.168087 0.057 Uiso 1 1 calc R U . . .
C28 C 0.7399(5) 0.9935(4) 0.0697(3) 0.0540(13) Uani 1 1 d . . . . .
H28A H 0.672715 0.995423 0.113289 0.081 Uiso 1 1 calc R U . . .
H28B H 0.739841 0.922510 0.051802 0.081 Uiso 1 1 calc R U . . .
H28C H 0.704756 1.050818 0.031823 0.081 Uiso 1 1 calc R U . . .
C29 C 1.3481(5) 1.0741(4) 0.1387(4) 0.0854(19) Uani 1 1 d . . . . .
H29A H 1.405562 1.090634 0.092581 0.128 Uiso 1 1 calc R U . . .
H29B H 1.395484 1.008762 0.166182 0.128 Uiso 1 1 calc R U . . .
H29C H 1.346771 1.135486 0.167360 0.128 Uiso 1 1 calc R U . . .
C30 C 1.1511(6) 1.2437(4) 0.0570(2) 0.0552(14) Uani 1 1 d . . . . .
H30A H 1.241917 1.232420 0.024825 0.066 Uiso 1 1 calc R U . . .
H30B H 1.072723 1.286297 0.027172 0.066 Uiso 1 1 calc R U . . .
N30 N 1.1886(4) 1.3075(3) 0.11600(19) 0.0476(10) Uani 1 1 d . . . . .
C31 C 1.1013(5) 1.3250(3) 0.1742(2) 0.0445(12) Uani 1 1 d . . . . .
H31 H 1.009676 1.292838 0.188123 0.053 Uiso 1 1 calc R U . . .
N31 N 1.1642(4) 1.3955(3) 0.21005(18) 0.0356(9) Uani 1 1 d . . . . .
C32 C 1.3101(5) 1.3691(3) 0.1144(3) 0.0477(13) Uani 1 1 d . . . . .
H32 H 1.390713 1.371629 0.078793 0.057 Uiso 1 1 calc R U . . .
C33 C 1.2940(5) 1.4245(3) 0.1719(3) 0.0488(13) Uani 1 1 d . . . . .
H33 H 1.359964 1.474767 0.184357 0.059 Uiso 1 1 calc R U . . .
C34 C 1.0961(4) 1.4425(3) 0.2726(2) 0.0332(11) Uani 1 1 d . . . . .
C35 C 1.0065(5) 1.3818(4) 0.3220(2) 0.0410(11) Uani 1 1 d . . . . .
H35 H 0.994484 1.307850 0.316990 0.049 Uiso 1 1 calc R U . . .
C36 C 0.9349(5) 1.4304(3) 0.3788(2) 0.0435(12) Uani 1 1 d . . . . .
H36 H 0.872668 1.389251 0.412973 0.052 Uiso 1 1 calc R U . . .
C37 C 0.9513(4) 1.5380(3) 0.3872(2) 0.0314(10) Uani 1 1 d . . . . .
C38 C 1.0461(4) 1.5961(3) 0.3379(2) 0.0367(11) Uani 1 1 d . . . . .
H38 H 1.062298 1.668872 0.344160 0.044 Uiso 1 1 calc R U . . .
C39 C 1.1171(5) 1.5491(3) 0.2799(2) 0.0376(11) Uani 1 1 d . . . . .
H39 H 1.179570 1.589780 0.245588 0.045 Uiso 1 1 calc R U . . .
P41 P 0.46139(13) 0.70904(10) 0.09507(7) 0.0444(4) Uani 1 1 d . . . . .
F41 F 0.6380(3) 0.7187(2) 0.08527(13) 0.0659(8) Uani 1 1 d D . . . .
F42 F 0.2954(7) 0.6866(5) 0.1163(3) 0.054(2) Uani 0.63 1 d D U P C 1
F43 F 0.5125(6) 0.6066(4) 0.1596(3) 0.0596(18) Uani 0.63 1 d D . P C 1
F44 F 0.4590(5) 0.7838(5) 0.1621(3) 0.0659(17) Uani 0.63 1 d D . P C 1
F45 F 0.4210(6) 0.8051(5) 0.0424(4) 0.0860(18) Uani 0.63 1 d D . P C 1
F46 F 0.4721(9) 0.6269(7) 0.0384(4) 0.081(4) Uani 0.63 1 d D . P C 1
F42B F 0.2729(15) 0.7182(10) 0.0827(5) 0.052(3) Uani 0.37 1 d D U P C 2
F43B F 0.4464(14) 0.6664(9) 0.1691(5) 0.083(4) Uani 0.37 1 d D . P C 2
F44B F 0.4487(10) 0.8293(7) 0.1072(8) 0.077(3) Uani 0.37 1 d D . P C 2
F45B F 0.4627(9) 0.7532(8) 0.0013(4) 0.057(2) Uani 0.37 1 d D . P C 2
F46B F 0.4684(18) 0.5916(12) 0.0659(7) 0.053(4) Uani 0.37 1 d D . P C 2
P51 P 0.66951(15) 0.21128(10) 0.26430(7) 0.0550(4) Uani 1 1 d . . . . .
F51 F 0.6253(3) 0.0943(2) 0.29859(17) 0.0780(9) Uani 1 1 d . . . . .
F52 F 0.7158(3) 0.3288(2) 0.23076(14) 0.0706(8) Uani 1 1 d . . . . .
F53 F 0.8427(3) 0.1651(2) 0.25591(16) 0.0727(9) Uani 1 1 d . . . . .
F54 F 0.4975(3) 0.2567(2) 0.27273(15) 0.0676(8) Uani 1 1 d . . . . .
F55 F 0.6982(3) 0.24125(19) 0.34329(13) 0.0598(8) Uani 1 1 d . . . . .
F56 F 0.6428(3) 0.1824(2) 0.18510(15) 0.0857(10) Uani 1 1 d . . . . .
N61 N 0.0558(5) 0.4477(3) 0.8960(2) 0.0670(13) Uani 1 1 d . . . . .
C61 C 0.1376(6) 0.5018(4) 0.9172(3) 0.0492(13) Uani 1 1 d . . . . .
C62 C 0.2381(5) 0.5710(4) 0.9437(3) 0.0566(14) Uani 1 1 d . . . . .
H62A H 0.198666 0.592123 0.990791 0.085 Uiso 1 1 calc R U . . .
H62B H 0.246579 0.636322 0.908644 0.085 Uiso 1 1 calc R U . . .
H62C H 0.337611 0.531914 0.949560 0.085 Uiso 1 1 calc R U . . .
N71 N 0.1251(9) 0.8639(6) 0.3320(4) 0.053(2) Uani 0.5 1 d . . P D 1
C71 C 0.1554(10) 0.9502(8) 0.3254(5) 0.045(2) Uani 0.5 1 d . . P D 1
C72 C 0.1918(12) 1.0635(8) 0.3169(6) 0.063(3) Uani 0.5 1 d . . P D 1
H72A H 0.149189 1.101429 0.272065 0.095 Uiso 0.5 1 calc R U P D 1
H72B H 0.301362 1.066417 0.313997 0.095 Uiso 0.5 1 calc R U P D 1
H72C H 0.149223 1.098635 0.358810 0.095 Uiso 0.5 1 calc R U P D 1

loop_
_atom_site_aniso_label
_atom_site_aniso_U_11
_atom_site_aniso_U_22
_atom_site_aniso_U_33
_atom_site_aniso_U_23
_atom_site_aniso_U_13
_atom_site_aniso_U_12
C1 0.033(3) 0.036(3) 0.033(3) -0.007(2) 0.001(2) -0.003(2)
N1 0.037(2) 0.038(2) 0.028(2) -0.0067(18) 0.0010(18) -0.0047(17)
C2 0.052(3) 0.037(3) 0.045(3) -0.012(2) 0.016(2) -0.006(2)
C3 0.073(4) 0.034(3) 0.072(4) -0.012(3) 0.034(3) -0.008(3)
C4 0.058(3) 0.037(3) 0.060(3) -0.006(3) 0.026(3) -0.007(2)
C5 0.039(3) 0.038(3) 0.032(3) -0.001(2) -0.001(2) -0.002(2)
C6 0.113(11) 0.042(4) 0.061(10) -0.026(6) 0.056(9) -0.027(5)
C7 0.053(10) 0.052(5) 0.068(4) -0.009(4) 0.022(4) -0.008(5)
C8 0.098(6) 0.047(5) 0.055(8) -0.008(5) 0.025(7) -0.019(4)
C9 0.069(8) 0.044(7) 0.052(7) -0.010(5) 0.023(6) 0.001(6)
C10 0.076(8) 0.040(7) 0.061(7) -0.003(5) 0.013(6) 0.004(6)
C11 0.077(8) 0.034(6) 0.060(7) -0.003(5) 0.022(6) -0.010(5)
C6B 0.116(11) 0.044(4) 0.068(10) -0.025(6) 0.060(9) -0.028(5)
C7B 0.052(10) 0.052(5) 0.067(5) -0.010(4) 0.023(4) -0.007(5)
C8B 0.098(6) 0.048(5) 0.058(9) -0.006(6) 0.027(7) -0.019(4)
C9B 0.086(10) 0.076(10) 0.155(14) -0.025(10) 0.047(10) -0.012(7)
C10B 0.122(11) 0.062(9) 0.103(11) -0.029(9) 0.059(9) -0.032(8)
C11B 0.102(9) 0.027(6) 0.067(8) -0.008(5) 0.037(6) -0.016(5)
C12 0.029(3) 0.033(3) 0.032(3) -0.010(2) -0.003(2) -0.0030(19)
C13 0.047(3) 0.041(3) 0.051(3) -0.017(2) 0.023(2) -0.005(2)
C14 0.057(3) 0.029(3) 0.054(3) -0.015(2) 0.022(3) -0.004(2)
C15 0.039(3) 0.027(3) 0.031(3) -0.005(2) 0.002(2) -0.009(2)
N15 0.038(2) 0.028(2) 0.033(2) -0.0107(17) 0.0075(18) -0.0046(16)
C16 0.053(3) 0.039(3) 0.038(3) -0.018(2) 0.020(2) -0.010(2)
C17 0.054(3) 0.030(3) 0.049(3) -0.018(2) 0.016(3) -0.011(2)
C18 0.035(3) 0.031(3) 0.039(3) -0.012(2) 0.005(2) -0.005(2)
N18 0.042(2) 0.028(2) 0.040(2) -0.0148(18) 0.0144(18) -0.0077(17)
C19 0.064(3) 0.031(3) 0.046(3) -0.014(2) 0.020(3) -0.011(2)
C20 0.072(4) 0.032(3) 0.057(3) -0.021(3) 0.026(3) -0.016(2)
C21 0.046(3) 0.034(3) 0.055(3) -0.010(2) 0.024(2) -0.005(2)
C22 0.033(3) 0.027(3) 0.041(3) -0.010(2) 0.012(2) -0.002(2)
C23 0.043(3) 0.038(3) 0.036(3) -0.015(2) 0.018(2) -0.009(2)
C24 0.060(4) 0.040(3) 0.034(3) -0.013(2) 0.018(2) 0.001(2)
C25 0.041(3) 0.039(3) 0.047(3) -0.014(2) 0.024(2) -0.010(2)
C26 0.027(3) 0.048(3) 0.081(4) -0.023(3) 0.016(3) -0.007(2)
C27 0.037(3) 0.039(3) 0.067(3) -0.015(3) 0.010(3) 0.003(2)
C28 0.049(3) 0.057(3) 0.058(3) -0.022(3) 0.005(3) -0.003(2)
C29 0.043(4) 0.063(4) 0.152(6) -0.024(4) -0.002(3) -0.005(3)
C30 0.073(4) 0.044(3) 0.049(3) -0.015(3) 0.029(3) -0.016(3)
N30 0.060(3) 0.037(2) 0.047(2) -0.0143(19) 0.032(2) -0.0168(19)
C31 0.049(3) 0.039(3) 0.045(3) -0.007(2) 0.023(3) -0.013(2)
N31 0.034(2) 0.033(2) 0.040(2) -0.0060(18) 0.0080(18) -0.0085(16)
C32 0.045(3) 0.042(3) 0.056(3) -0.009(3) 0.026(2) -0.015(2)
C33 0.047(3) 0.042(3) 0.058(3) -0.011(3) 0.025(3) -0.017(2)
C34 0.034(3) 0.037(3) 0.028(3) -0.006(2) 0.005(2) -0.001(2)
C35 0.043(3) 0.038(3) 0.041(3) -0.005(2) 0.008(2) -0.007(2)
C36 0.050(3) 0.041(3) 0.039(3) -0.004(2) 0.012(2) -0.011(2)
C37 0.033(3) 0.037(3) 0.025(3) -0.005(2) 0.001(2) -0.007(2)
C38 0.039(3) 0.035(3) 0.036(3) -0.005(2) 0.002(2) -0.009(2)
C39 0.047(3) 0.032(3) 0.034(3) -0.002(2) 0.008(2) -0.010(2)
P41 0.0377(8) 0.0420(9) 0.0544(10) -0.0120(8) 0.0136(7) -0.0095(6)
F41 0.0403(17) 0.101(2) 0.0570(18) -0.0071(16) 0.0056(13) -0.0141(14)
F42 0.030(3) 0.078(5) 0.058(5) -0.020(4) 0.003(4) -0.005(3)
F43 0.070(4) 0.030(3) 0.076(4) 0.014(3) -0.019(3) -0.010(3)
F44 0.061(3) 0.061(5) 0.082(4) -0.040(3) -0.016(3) 0.015(3)
F45 0.088(5) 0.089(5) 0.072(5) 0.041(4) -0.034(4) -0.011(4)
F46 0.057(4) 0.129(11) 0.067(6) -0.069(7) -0.017(4) 0.026(5)
F42B 0.033(4) 0.074(6) 0.052(7) -0.030(5) 0.005(5) -0.001(4)
F43B 0.129(11) 0.095(10) 0.031(5) 0.013(7) 0.007(6) -0.074(8)
F44B 0.057(6) 0.044(6) 0.139(11) -0.051(7) 0.026(8) -0.020(5)
F45B 0.058(5) 0.071(7) 0.037(5) -0.002(5) 0.016(4) 0.004(4)
F46B 0.053(6) 0.044(6) 0.066(10) -0.016(6) -0.012(6) -0.003(4)
P51 0.0574(10) 0.0457(9) 0.0667(10) -0.0288(7) 0.0145(7) -0.0099(6)
F51 0.0670(19) 0.0378(17) 0.132(3) -0.0314(17) 0.0303(18) -0.0132(13)
F52 0.105(2) 0.0555(19) 0.0554(18) -0.0098(14) 0.0030(16) -0.0270(16)
F53 0.0503(18) 0.0678(19) 0.106(2) -0.0388(17) 0.0189(16) -0.0112(14)
F54 0.0616(19) 0.0660(19) 0.079(2) -0.0346(15) 0.0030(15) 0.0088(14)
F55 0.079(2) 0.0456(16) 0.0555(18) -0.0148(14) 0.0027(14) -0.0012(13)
F56 0.076(2) 0.115(3) 0.081(2) -0.0695(19) 0.0175(17) -0.0276(18)
N61 0.066(3) 0.044(3) 0.093(4) -0.015(3) -0.017(3) 0.000(2)
C61 0.061(4) 0.034(3) 0.052(3) -0.002(3) -0.005(3) 0.000(3)
C62 0.056(3) 0.058(3) 0.062(3) -0.022(3) -0.005(3) -0.012(3)
N71 0.072(6) 0.027(5) 0.058(6) 0.009(4) 0.002(4) -0.004(4)
C71 0.058(7) 0.037(7) 0.038(6) 0.002(5) -0.002(5) 0.003(5)
C72 0.076(8) 0.056(8) 0.060(7) -0.016(6) 0.007(6) -0.013(6)

loop_
_atom_type_symbol
_atom_type_description
_atom_type_scat_dispersion_real
_atom_type_scat_dispersion_imag
_atom_type_scat_source
C C 0.0181 0.0091 'International Tables Vol C Tables 4.2.6.8 and 6.1.1.4'
H H 0.0000 0.0000 'International Tables Vol C Tables 4.2.6.8 and 6.1.1.4'
N N 0.0311 0.0180 'International Tables Vol C Tables 4.2.6.8 and 6.1.1.4'
F F 0.0727 0.0534 'International Tables Vol C Tables 4.2.6.8 and 6.1.1.4'
P P 0.2955 0.4335 'International Tables Vol C Tables 4.2.6.8 and 6.1.1.4'

loop_
_geom_angle_atom_site_label_1
_geom_angle_atom_site_label_2
_geom_angle_atom_site_label_3
_geom_angle
_geom_angle_site_symmetry_1
_geom_angle_site_symmetry_3
_geom_angle_publ_flag
N1 C1 C2 121.6(4) . . ?
N1 C1 C12 116.0(4) . . ?
C2 C1 C12 122.3(4) . . ?
C5 N1 C1 118.9(3) . . ?
C1 C2 C3 120.0(4) . . ?
C1 C2 H2 120.0 . . ?
C3 C2 H2 120.0 . . ?
C4 C3 C2 117.2(4) . . ?
C5 C4 C3 120.3(4) . . ?
C5 C4 H4 119.8 . . ?
C3 C4 H4 119.8 . . ?
N1 C5 C4 121.9(4) . . ?
N1 C5 C37 115.4(4) . 2_676 ?
C4 C5 C37 122.5(4) . 2_676 ?
C7 C6 C11 117.1(11) . . ?
C8 C7 C6 120.5(12) . . ?
C8 C7 H7 119.7 . . ?
C6 C7 H7 119.7 . . ?
C7 C8 C9 120.0(11) . . ?
C7 C8 H8 120.0 . . ?
C9 C8 H8 120.0 . . ?
C10 C9 C8 120.2(10) . . ?
C10 C9 H9 119.9 . . ?
C8 C9 H9 119.9 . . ?
C9 C10 C11 121.2(9) . . ?
C9 C10 H10 119.4 . . ?
C11 C10 H10 119.4 . . ?
C10 C11 C6 120.9(9) . . ?
C10 C11 H11 119.6 . . ?
C6 C11 H11 119.6 . . ?
C7B C6B C11B 120.0 . . ?
C6B C7B C8B 120.0 . . ?
C6B C7B H7B 120.0 . . ?
C8B C7B H7B 120.0 . . ?
C7B C8B C9B 120.0 . . ?
C7B C8B H8B 120.0 . . ?
C9B C8B H8B 120.0 . . ?
C10B C9B C8B 120.0 . . ?
C10B C9B H9B 120.0 . . ?
C8B C9B H9B 120.0 . . ?
C11B C10B C9B 120.0 . . ?
C11B C10B H10B 120.0 . . ?
C9B C10B H10B 120.0 . . ?
C10B C11B C6B 120.0 . . ?
C10B C11B H11B 120.0 . . ?
C6B C11B H11B 120.0 . . ?
C13 C12 C17 116.8(4) . . ?
C13 C12 C1 120.4(4) . . ?
C17 C12 C1 122.8(4) . . ?
C14 C13 C12 121.9(4) . . ?
C14 C13 H13 119.0 . . ?
C12 C13 H13 119.0 . . ?
C15 C14 C13 119.7(4) . . ?
C15 C14 H14 120.2 . . ?
C13 C14 H14 120.2 . . ?
C16 C15 C14 119.8(4) . . ?
C16 C15 N15 120.0(4) . . ?
C14 C15 N15 120.2(3) . . ?
C18 N15 C19 107.3(3) . . ?
C18 N15 C15 126.4(3) . . ?
C19 N15 C15 126.3(3) . . ?
C15 C16 C17 119.8(4) . . ?
C15 C16 H16 120.1 . . ?
C17 C16 H16 120.1 . . ?
C16 C17 C12 121.9(4) . . ?
C16 C17 H17 119.1 . . ?
C12 C17 H17 119.1 . . ?
N18 C18 N15 109.7(3) . . ?
N18 C18 H18 125.2 . . ?
N15 C18 H18 125.2 . . ?
C18 N18 C20 108.4(3) . . ?
C18 N18 C21 124.5(3) . . ?
C20 N18 C21 127.1(3) . . ?
C20 C19 N15 107.5(4) . . ?
C20 C19 H19 126.2 . . ?
N15 C19 H19 126.2 . . ?
C19 C20 N18 107.1(4) . . ?
C19 C20 H20 126.5 . . ?
N18 C20 H20 126.5 . . ?
N18 C21 C22 112.5(3) . . ?
N18 C21 H21A 109.1 . . ?
C22 C21 H21A 109.1 . . ?
N18 C21 H21B 109.1 . . ?
C22 C21 H21B 109.1 . . ?
H21A C21 H21B 107.8 . . ?
C27 C22 C23 119.8(4) . . ?
C27 C22 C21 119.1(4) . . ?
C23 C22 C21 121.0(4) . . ?
C24 C23 C22 118.3(4) . . ?
C24 C23 C28 119.3(4) . . ?
C22 C23 C28 122.4(4) . . ?
C25 C24 C23 122.0(4) . . ?
C25 C24 H24 119.0 . . ?
C23 C24 H24 119.0 . . ?
C24 C25 C26 121.0(4) . . ?
C24 C25 C30 118.8(5) . . ?
C26 C25 C30 120.1(4) . . ?
C25 C26 C27 116.5(4) . . ?
C25 C26 C29 122.4(5) . . ?
C27 C26 C29 121.1(5) . . ?
C22 C27 C26 122.5(4) . . ?
C22 C27 H27 118.8 . . ?
C26 C27 H27 118.8 . . ?
C23 C28 H28A 109.5 . . ?
C23 C28 H28B 109.5 . . ?
H28A C28 H28B 109.5 . . ?
C23 C28 H28C 109.5 . . ?
H28A C28 H28C 109.5 . . ?
H28B C28 H28C 109.5 . . ?
C26 C29 H29A 109.5 . . ?
C26 C29 H29B 109.5 . . ?
H29A C29 H29B 109.5 . . ?
C26 C29 H29C 109.5 . . ?
H29A C29 H29C 109.5 . . ?
H29B C29 H29C 109.5 . . ?
N30 C30 C25 113.3(4) . . ?
N30 C30 H30A 108.9 . . ?
C25 C30 H30A 108.9 . . ?
N30 C30 H30B 108.9 . . ?
C25 C30 H30B 108.9 . . ?
H30A C30 H30B 107.7 . . ?
C31 N30 C32 108.5(4) . . ?
C31 N30 C30 125.5(4) . . ?
C32 N30 C30 125.5(3) . . ?
N30 C31 N31 108.3(4) . . ?
N30 C31 H31 125.9 . . ?
N31 C31 H31 125.9 . . ?
C31 N31 C33 108.2(3) . . ?
C31 N31 C34 125.0(3) . . ?
C33 N31 C34 126.4(4) . . ?
C33 C32 N30 107.5(4) . . ?
C33 C32 H32 126.2 . . ?
N30 C32 H32 126.2 . . ?
C32 C33 N31 107.4(4) . . ?
C32 C33 H33 126.3 . . ?
N31 C33 H33 126.3 . . ?
C39 C34 C35 121.4(4) . . ?
C39 C34 N31 119.0(4) . . ?
C35 C34 N31 119.6(4) . . ?
C36 C35 C34 118.6(4) . . ?
C36 C35 H35 120.7 . . ?
C34 C35 H35 120.7 . . ?
C35 C36 C37 121.6(4) . . ?
C35 C36 H36 119.2 . . ?
C37 C36 H36 119.2 . . ?
C36 C37 C38 118.4(4) . . ?
C36 C37 C5 119.1(4) . 2_676 ?
C38 C37 C5 122.4(4) . 2_676 ?
C39 C38 C37 120.8(4) . . ?
C39 C38 H38 119.6 . . ?
C37 C38 H38 119.6 . . ?
C34 C39 C38 119.1(4) . . ?
C34 C39 H39 120.4 . . ?
C38 C39 H39 120.4 . . ?
F43B P41 F44B 96.8(6) . . ?
F45 P41 F46 95.2(5) . . ?
F45 P41 F42 94.1(3) . . ?
F46 P41 F42 91.7(3) . . ?
F43B P41 F41 101.6(5) . . ?
F45 P41 F41 95.1(2) . . ?
F44B P41 F41 86.5(3) . . ?
F46 P41 F41 89.9(3) . . ?
F42 P41 F41 170.4(2) . . ?
F43B P41 F46B 94.1(6) . . ?
F44B P41 F46B 168.7(8) . . ?
F41 P41 F46B 94.4(6) . . ?
F45 P41 F44 91.7(4) . . ?
F46 P41 F44 172.9(4) . . ?
F42 P41 F44 88.9(3) . . ?
F41 P41 F44 88.3(2) . . ?
F45 P41 F43 175.3(4) . . ?
F46 P41 F43 89.2(4) . . ?
F42 P41 F43 87.5(2) . . ?
F41 P41 F43 83.1(2) . . ?
F44 P41 F43 83.8(3) . . ?
F43B P41 F42B 93.7(6) . . ?
F44B P41 F42B 89.2(6) . . ?
F41 P41 F42B 164.5(4) . . ?
F46B P41 F42B 87.0(6) . . ?
F43B P41 F45B 173.4(5) . . ?
F44B P41 F45B 87.1(6) . . ?
F41 P41 F45B 84.0(3) . . ?
F46B P41 F45B 81.8(5) . . ?
F42B P41 F45B 80.9(4) . . ?
F56 P51 F51 90.40(17) . . ?
F56 P51 F55 179.17(17) . . ?
F51 P51 F55 90.29(16) . . ?
F56 P51 F52 90.31(16) . . ?
F51 P51 F52 179.13(19) . . ?
F55 P51 F52 89.00(14) . . ?
F56 P51 F54 90.50(16) . . ?
F51 P51 F54 89.63(15) . . ?
F55 P51 F54 89.96(14) . . ?
F52 P51 F54 90.88(16) . . ?
F56 P51 F53 89.49(15) . . ?
F51 P51 F53 90.18(15) . . ?
F55 P51 F53 90.05(16) . . ?
F52 P51 F53 89.32(15) . . ?
F54 P51 F53 179.80(19) . . ?
N61 C61 C62 179.1(5) . . ?
C61 C62 H62A 109.5 . . ?
C61 C62 H62B 109.5 . . ?
H62A C62 H62B 109.5 . . ?
C61 C62 H62C 109.5 . . ?
H62A C62 H62C 109.5 . . ?
H62B C62 H62C 109.5 . . ?
N71 C71 C72 178.9(10) . . ?
C71 C72 H72A 109.5 . . ?
C71 C72 H72B 109.5 . . ?
H72A C72 H72B 109.5 . . ?
C71 C72 H72C 109.5 . . ?
H72A C72 H72C 109.5 . . ?
H72B C72 H72C 109.5 . . ?

loop_
_geom_bond_atom_site_label_1
_geom_bond_atom_site_label_2
_geom_bond_distance
_geom_bond_site_symmetry_2
_geom_bond_publ_flag
C1 N1 1.347(5) . ?
C1 C2 1.379(5) . ?
C1 C12 1.479(5) . ?
N1 C5 1.340(5) . ?
C2 C3 1.395(6) . ?
C2 H2 0.9500 . ?
C3 C4 1.383(6) . ?
C4 C5 1.376(5) . ?
C4 H4 0.9500 . ?
C5 C37 1.494(5) 2_676 ?
C6 C7 1.420(16) . ?
C6 C11 1.451(19) . ?
C7 C8 1.401(14) . ?
C7 H7 0.9500 . ?
C8 C9 1.43(2) . ?
C8 H8 0.9500 . ?
C9 C10 1.355(12) . ?
C9 H9 0.9500 . ?
C10 C11 1.388(12) . ?
C10 H10 0.9500 . ?
C11 H11 0.9500 . ?
C6B C7B 1.3900 . ?
C6B C11B 1.3900 . ?
C7B C8B 1.3900 . ?
C7B H7B 0.9500 . ?
C8B C9B 1.3900 . ?
C8B H8B 0.9500 . ?
C9B C10B 1.3900 . ?
C9B H9B 0.9500 . ?
C10B C11B 1.3900 . ?
C10B H10B 0.9500 . ?
C11B H11B 0.9500 . ?
C12 C13 1.383(5) . ?
C12 C17 1.386(5) . ?
C13 C14 1.377(5) . ?
C13 H13 0.9500 . ?
C14 C15 1.373(5) . ?
C14 H14 0.9500 . ?
C15 C16 1.372(5) . ?
C15 N15 1.436(5) . ?
N15 C18 1.327(5) . ?
N15 C19 1.382(5) . ?
C16 C17 1.373(5) . ?
C16 H16 0.9500 . ?
C17 H17 0.9500 . ?
C18 N18 1.322(5) . ?
C18 H18 0.9500 . ?
N18 C20 1.368(5) . ?
N18 C21 1.486(5) . ?
C19 C20 1.349(5) . ?
C19 H19 0.9500 . ?
C20 H20 0.9500 . ?
C21 C22 1.495(5) . ?
C21 H21A 0.9900 . ?
C21 H21B 0.9900 . ?
C22 C27 1.383(6) . ?
C22 C23 1.385(6) . ?
C23 C24 1.384(6) . ?
C23 C28 1.524(6) . ?
C24 C25 1.376(6) . ?
C24 H24 0.9500 . ?
C25 C26 1.393(6) . ?
C25 C30 1.509(6) . ?
C26 C27 1.406(6) . ?
C26 C29 1.487(6) . ?
C27 H27 0.9500 . ?
C28 H28A 0.9800 . ?
C28 H28B 0.9800 . ?
C28 H28C 0.9800 . ?
C29 H29A 0.9800 . ?
C29 H29B 0.9800 . ?
C29 H29C 0.9800 . ?
C30 N30 1.493(5) . ?
C30 H30A 0.9900 . ?
C30 H30B 0.9900 . ?
N30 C31 1.324(5) . ?
N30 C32 1.376(5) . ?
C31 N31 1.337(5) . ?
C31 H31 0.9500 . ?
N31 C33 1.376(5) . ?
N31 C34 1.442(5) . ?
C32 C33 1.331(6) . ?
C32 H32 0.9500 . ?
C33 H33 0.9500 . ?
C34 C39 1.377(5) . ?
C34 C35 1.380(5) . ?
C35 C36 1.377(5) . ?
C35 H35 0.9500 . ?
C36 C37 1.387(5) . ?
C36 H36 0.9500 . ?
C37 C38 1.389(5) . ?
C38 C39 1.383(5) . ?
C38 H38 0.9500 . ?
C39 H39 0.9500 . ?
P41 F43B 1.410(9) . ?
P41 F45 1.477(4) . ?
P41 F44B 1.533(8) . ?
P41 F46 1.544(7) . ?
P41 F42 1.552(7) . ?
P41 F41 1.590(3) . ?
P41 F46B 1.611(14) . ?
P41 F44 1.636(5) . ?
P41 F43 1.685(5) . ?
P41 F42B 1.701(13) . ?
P41 F45B 1.754(8) . ?
P51 F56 1.584(3) . ?
P51 F51 1.587(3) . ?
P51 F55 1.589(3) . ?
P51 F52 1.595(3) . ?
P51 F54 1.596(3) . ?
P51 F53 1.608(3) . ?
N61 C61 1.147(6) . ?
C61 C62 1.437(7) . ?
C62 H62A 0.9800 . ?
C62 H62B 0.9800 . ?
C62 H62C 0.9800 . ?
N71 C71 1.120(10) . ?
C71 C72 1.460(13) . ?
C72 H72A 0.9800 . ?
C72 H72B 0.9800 . ?
C72 H72C 0.9800 . ?

loop_
_geom_hbond_atom_site_label_D
_geom_hbond_atom_site_label_H
_geom_hbond_atom_site_label_A
_geom_hbond_distance_DH
_geom_hbond_distance_HA
_geom_hbond_distance_DA
_geom_hbond_angle_DHA
_geom_hbond_site_symmetry_A
_geom_hbond_publ_flag
C20 H20 F51 0.95 2.52 3.022(5) 113. 1_565 yes
C21 H21B F42B 0.99 2.54 3.287(13) 132. 1_655 yes
C30 H30A F41 0.99 2.29 3.164(5) 147. 2_775 yes
C31 H31 F53 0.95 2.46 3.353(5) 157. 1_565 yes
C32 H32 F46 0.95 2.43 3.343(9) 161. 2_775 yes
C32 H32 F45B 0.95 2.51 3.289(9) 139. 2_775 yes
C33 H33 F43 0.95 2.21 3.092(7) 154. 1_665 yes
C33 H33 F43B 0.95 2.54 3.398(11) 150. 1_665 yes
C62 H62C F46 0.98 2.49 3.414(10) 158. 2_666 yes
C62 H62C F46B 0.98 2.24 3.180(17) 159. 2_666 yes

loop_
_geom_torsion_atom_site_label_1
_geom_torsion_atom_site_label_2
_geom_torsion_atom_site_label_3
_geom_torsion_atom_site_label_4
_geom_torsion
_geom_torsion_site_symmetry_1
_geom_torsion_site_symmetry_2
_geom_torsion_site_symmetry_3
_geom_torsion_site_symmetry_4
_geom_torsion_publ_flag
C2 C1 N1 C5 -1.5(6) . . . . ?
C12 C1 N1 C5 -179.3(3) . . . . ?
N1 C1 C2 C3 0.4(7) . . . . ?
C12 C1 C2 C3 178.0(4) . . . . ?
C1 C2 C3 C4 1.6(7) . . . . ?
C2 C3 C4 C5 -2.5(7) . . . . ?
C1 N1 C5 C4 0.6(6) . . . . ?
C1 N1 C5 C37 176.9(3) . . . 2_676 ?
C3 C4 C5 N1 1.5(7) . . . . ?
C3 C4 C5 C37 -174.6(4) . . . 2_676 ?
C11 C6 C7 C8 -0.3(9) . . . . ?
C6 C7 C8 C9 -2.0(10) . . . . ?
C7 C8 C9 C10 2.6(16) . . . . ?
C8 C9 C10 C11 -0.8(17) . . . . ?
C9 C10 C11 C6 -1.6(15) . . . . ?
C7 C6 C11 C10 2.1(14) . . . . ?
C11B C6B C7B C8B 0.0 . . . . ?
C6B C7B C8B C9B 0.0 . . . . ?
C7B C8B C9B C10B 0.0 . . . . ?
C8B C9B C10B C11B 0.0 . . . . ?
C9B C10B C11B C6B 0.0 . . . . ?
C7B C6B C11B C10B 0.0 . . . . ?
N1 C1 C12 C13 -5.9(6) . . . . ?
C2 C1 C12 C13 176.4(4) . . . . ?
N1 C1 C12 C17 174.0(4) . . . . ?
C2 C1 C12 C17 -3.7(6) . . . . ?
C17 C12 C13 C14 -0.3(7) . . . . ?
C1 C12 C13 C14 179.5(4) . . . . ?
C12 C13 C14 C15 -0.4(7) . . . . ?
C13 C14 C15 C16 0.8(7) . . . . ?
C13 C14 C15 N15 -178.1(4) . . . . ?
C16 C15 N15 C18 9.6(6) . . . . ?
C14 C15 N15 C18 -171.5(4) . . . . ?
C16 C15 N15 C19 -169.5(4) . . . . ?
C14 C15 N15 C19 9.4(6) . . . . ?
C14 C15 C16 C17 -0.3(7) . . . . ?
N15 C15 C16 C17 178.6(4) . . . . ?
C15 C16 C17 C12 -0.5(7) . . . . ?
C13 C12 C17 C16 0.8(6) . . . . ?
C1 C12 C17 C16 -179.1(4) . . . . ?
C19 N15 C18 N18 0.2(5) . . . . ?
C15 N15 C18 N18 -179.1(3) . . . . ?
N15 C18 N18 C20 0.0(5) . . . . ?
N15 C18 N18 C21 -179.5(4) . . . . ?
C18 N15 C19 C20 -0.4(5) . . . . ?
C15 N15 C19 C20 178.9(4) . . . . ?
N15 C19 C20 N18 0.4(5) . . . . ?
C18 N18 C20 C19 -0.3(5) . . . . ?
C21 N18 C20 C19 179.2(4) . . . . ?
C18 N18 C21 C22 174.4(4) . . . . ?
C20 N18 C21 C22 -5.0(6) . . . . ?
N18 C21 C22 C27 106.9(4) . . . . ?
N18 C21 C22 C23 -76.0(5) . . . . ?
C27 C22 C23 C24 0.5(6) . . . . ?
C21 C22 C23 C24 -176.6(3) . . . . ?
C27 C22 C23 C28 -179.0(4) . . . . ?
C21 C22 C23 C28 3.9(6) . . . . ?
C22 C23 C24 C25 0.6(6) . . . . ?
C28 C23 C24 C25 -179.9(4) . . . . ?
C23 C24 C25 C26 -1.6(6) . . . . ?
C23 C24 C25 C30 174.7(3) . . . . ?
C24 C25 C26 C27 1.5(6) . . . . ?
C30 C25 C26 C27 -174.8(4) . . . . ?
C24 C25 C26 C29 177.6(4) . . . . ?
C30 C25 C26 C29 1.3(7) . . . . ?
C23 C22 C27 C26 -0.6(6) . . . . ?
C21 C22 C27 C26 176.6(4) . . . . ?
C25 C26 C27 C22 -0.4(6) . . . . ?
C29 C26 C27 C22 -176.6(4) . . . . ?
C24 C25 C30 N30 118.9(4) . . . . ?
C26 C25 C30 N30 -64.8(5) . . . . ?
C25 C30 N30 C31 -48.8(6) . . . . ?
C25 C30 N30 C32 139.8(4) . . . . ?
C32 N30 C31 N31 -0.3(5) . . . . ?
C30 N30 C31 N31 -172.9(4) . . . . ?
N30 C31 N31 C33 1.1(5) . . . . ?
N30 C31 N31 C34 173.9(3) . . . . ?
C31 N30 C32 C33 -0.6(5) . . . . ?
C30 N30 C32 C33 172.0(4) . . . . ?
N30 C32 C33 N31 1.3(5) . . . . ?
C31 N31 C33 C32 -1.5(5) . . . . ?
C34 N31 C33 C32 -174.2(4) . . . . ?
C31 N31 C34 C39 -143.1(4) . . . . ?
C33 N31 C34 C39 28.5(6) . . . . ?
C31 N31 C34 C35 34.3(6) . . . . ?
C33 N31 C34 C35 -154.2(4) . . . . ?
C39 C34 C35 C36 1.4(6) . . . . ?
N31 C34 C35 C36 -175.9(4) . . . . ?
C34 C35 C36 C37 -0.2(7) . . . . ?
C35 C36 C37 C38 -1.8(6) . . . . ?
C35 C36 C37 C5 176.4(4) . . . 2_676 ?
C36 C37 C38 C39 2.8(6) . . . . ?
C5 C37 C38 C39 -175.3(4) 2_676 . . . ?
C35 C34 C39 C38 -0.4(6) . . . . ?
N31 C34 C39 C38 176.9(4) . . . . ?
C37 C38 C39 C34 -1.8(6) . . . . ?
